data_7135455
loop_
_publ_author_name
'Xu, Yongqiang'
'Li, Wenkai'
'Gu, Xiaoli'
'Zhou, Yuhan'
'Qu, Jingping'
'Wang, Baomin'

_publ_section_title
;
 Construction of oxindole spiro medium-sized S-heterocycles <i>via</i>
 ring expansion [2,3]-sigmatropic rearrangement.
;
_journal_issue 15
_journal_name_full 'Chemical communications (Cambridge, England)'
_journal_page_first 4545
_journal_page_last 4548
_journal_paper_doi 10.1039/d5cc06578j
_journal_volume 62
_journal_year 2026
_chemical_formula_moiety 'C20 H18 Br N O S'
_chemical_formula_sum 'C20 H18 Br N O S'
_chemical_formula_weight 400.32
_space_group_crystal_system triclinic
_space_group_IT_number 2
_space_group_name_Hall '-P 1'
_space_group_name_H-M_alt 'P -1'
_atom_sites_solution_hydrogens geom
_atom_sites_solution_primary iterative
_audit_creation_date 2025-02-13
_audit_creation_method
;
Olex2 1.5
(compiled 2024.02.16 svn.r378c4104 for OlexSys, GUI svn.r6928)
;
_audit_update_record
;
2025-02-13 deposited with the CCDC.	2026-02-02 downloaded from the CCDC.
;
_cell_angle_alpha 65.113(6)
_cell_angle_beta 87.985(5)
_cell_angle_gamma 89.238(6)
_cell_formula_units_Z 4
_cell_length_a 7.0549(11)
_cell_length_b 15.033(3)
_cell_length_c 17.847(4)
_cell_measurement_reflns_used 5348
_cell_measurement_temperature 120.0
_cell_measurement_theta_max 24.44
_cell_measurement_theta_min 2.32
_cell_volume 1716.0(6)
_computing_cell_refinement 'SAINT V8.40B (?, 2016)'
_computing_data_reduction 'SAINT V8.40B (?, 2016)'
_computing_molecular_graphics 'Olex2 1.5 (Dolomanov et al., 2009)'
_computing_publication_material 'Olex2 1.5 (Dolomanov et al., 2009)'
_computing_structure_refinement 'SHELXL 2018/3 (Sheldrick, 2015)'
_computing_structure_solution 'olex2.solve 1.5 (Bourhis et al., 2015)'
_diffrn_ambient_temperature 120.0
_diffrn_measured_fraction_theta_full 0.998
_diffrn_measured_fraction_theta_max 0.998
_diffrn_measurement_device_type 'Bruker APEX-II CCD'
_diffrn_measurement_method '\f and \w scans'
_diffrn_radiation_type MoK\a
_diffrn_radiation_wavelength 0.71073
_diffrn_reflns_av_R_equivalents 0.1142
_diffrn_reflns_av_unetI/netI 0.0810
_diffrn_reflns_Laue_measured_fraction_full 0.998
_diffrn_reflns_Laue_measured_fraction_max 0.998
_diffrn_reflns_limit_h_max 8
_diffrn_reflns_limit_h_min -8
_diffrn_reflns_limit_k_max 17
_diffrn_reflns_limit_k_min -17
_diffrn_reflns_limit_l_max 21
_diffrn_reflns_limit_l_min -21
_diffrn_reflns_number 34519
_diffrn_reflns_point_group_measured_fraction_full 0.998
_diffrn_reflns_point_group_measured_fraction_max 0.998
_diffrn_reflns_theta_full 24.999
_diffrn_reflns_theta_max 24.999
_diffrn_reflns_theta_min 2.323
_diffrn_source_current 1.6
_diffrn_source_power 0.08
_diffrn_source_voltage 50.0
_diffrn_standards_number 0
_exptl_absorpt_coefficient_mu 2.523
_exptl_absorpt_correction_T_max 0.7453
_exptl_absorpt_correction_T_min 0.4933
_exptl_absorpt_correction_type none
_exptl_absorpt_process_details
;
SADABS-2016/2 (Bruker,2016/2) was used for absorption correction.
wR2(int) was 0.1855 before and 0.0914 after correction.
The Ratio of minimum to maximum transmission is 0.6619.
The \l/2 correction factor is Not present.
;
_exptl_crystal_density_diffrn 1.550
_exptl_crystal_description block
_exptl_crystal_F_000 816
_exptl_crystal_size_max 0.14
_exptl_crystal_size_mid 0.12
_exptl_crystal_size_min 0.1
_refine_diff_density_max 0.929
_refine_diff_density_min -1.140
_refine_diff_density_rms 0.111
_refine_ls_extinction_method none
_refine_ls_goodness_of_fit_ref 1.100
_refine_ls_hydrogen_treatment constr
_refine_ls_matrix_type full
_refine_ls_number_parameters 436
_refine_ls_number_reflns 6044
_refine_ls_number_restraints 0
_refine_ls_restrained_S_all 1.100
_refine_ls_R_factor_all 0.1049
_refine_ls_R_factor_gt 0.0730
_refine_ls_shift/su_max 0.001
_refine_ls_shift/su_mean 0.000
_refine_ls_structure_factor_coef Fsqd
_refine_ls_weighting_details 'w=1/[\s^2^(Fo^2^)+(0.1055P)^2^+5.5948P] where P=(Fo^2^+2Fc^2^)/3'
_refine_ls_weighting_scheme calc
_refine_ls_wR_factor_gt 0.1970
_refine_ls_wR_factor_ref 0.2179
_reflns_Friedel_coverage 0.000
_reflns_number_gt 4335
_reflns_number_total 6044
_reflns_threshold_expression 'I > 2\s(I)'
_cod_data_source_file d5cc06578j2.cif
_cod_data_source_block 1_CCDC3
_cod_original_cell_volume 1716.0(5)
_cod_database_code 7135455
_shelx_shelxl_version_number 2018/3
_shelx_space_group_comment
;
The symmetry employed for this shelxl refinement is uniquely defined
by the following loop, which should always be used as a source of
symmetry information in preference to the above space-group names.
They are only intended as comments.
;
_shelx_estimated_absorpt_t_max 0.786
_shelx_estimated_absorpt_t_min 0.719
_olex2_refinement_description
;
1. Twinned data refinement
 Scales: 0.9189(13)
 0.0811(13)
2. Fixed Uiso
 At 1.2 times of:
  All C(H) groups, All C(H,H) groups
 At 1.5 times of:
  All C(H,H,H) groups
3.a Ternary CH refined with riding coordinates:
 C00J(H00J), C018(H018)
3.b Secondary CH2 refined with riding coordinates:
 C00G(H00F,H00G), C00O(H00H,H00K), C00Y(H00L,H00O), C00Z(H00D,H00E), C017(H01D,
 H01E), C01C(H01G,H01H)
3.c Aromatic/amide H refined with riding coordinates:
 C00A(H00A), C00B(H00B), C00C(H00C), C00I(H00I), C00M(H00M), C00N(H00N),
 C00S(H00S), C00V(H00V), C00X(H00X), C012(H012), C013(H013), C014(H014),
 C015(H015), C019(H019), C01A(H01L), C01B(H01F)
3.d Idealised Me refined as rotating group:
 C010(H01I,H01J,H01K), C016(H01A,H01B,H01C)
;
_olex2_submission_special_instructions 'No special instructions were received'

loop_
_space_group_symop_operation_xyz
'x, y, z'
'-x, -y, -z'

loop_
_atom_site_label
_atom_site_type_symbol
_atom_site_fract_x
_atom_site_fract_y
_atom_site_fract_z
_atom_site_U_iso_or_equiv
_atom_site_adp_type
_atom_site_occupancy
_atom_site_site_symmetry_order
_atom_site_calc_flag
_atom_site_refinement_flags_posn
_atom_site_refinement_flags_adp
_atom_site_refinement_flags_occupancy
_atom_site_disorder_assembly
_atom_site_disorder_group
Br01 Br -0.12865(15) 0.13138(7) 0.94784(6) 0.0488(3) Uani 1 1 d . . . . .
Br02 Br 0.55663(15) -0.10729(8) 0.94466(6) 0.0525(3) Uani 1 1 d . . . . .
S003 S 0.9587(3) 0.08801(16) 0.58313(12) 0.0319(5) Uani 1 1 d . . . . .
S004 S 0.4066(3) 0.28945(17) 0.61919(13) 0.0326(5) Uani 1 1 d . . . . .
O005 O 0.8645(8) 0.4612(4) 0.3489(4) 0.0372(14) Uani 1 1 d . . . . .
O006 O 0.3193(8) 0.1992(5) 0.3554(4) 0.0408(15) Uani 1 1 d . . . . .
N007 N 0.3526(9) 0.3327(5) 0.2278(4) 0.0299(15) Uani 1 1 d . . . . .
N008 N 0.8803(9) 0.4700(5) 0.2158(4) 0.0270(14) Uani 1 1 d . . . . .
C009 C 0.8621(10) 0.3071(6) 0.2415(5) 0.0256(17) Uani 1 1 d . . . . .
C00A C 0.4240(10) 0.5549(6) 0.2506(5) 0.0294(18) Uani 1 1 d . . . . .
H00A H 0.431670 0.573196 0.295243 0.035 Uiso 1 1 calc R U . . .
C00B C -0.0493(11) 0.2369(6) 0.7767(5) 0.0291(18) Uani 1 1 d . . . . .
H00B H -0.179123 0.254720 0.776143 0.035 Uiso 1 1 calc R U . . .
C00C C 0.3514(10) 0.3472(6) 0.4212(5) 0.0270(17) Uani 1 1 d . . . . .
H00C H 0.329135 0.280768 0.458345 0.032 Uiso 1 1 calc R U . . .
C00D C 0.2492(11) 0.2464(6) 0.7051(5) 0.0272(17) Uani 1 1 d . . . . .
C00E C 0.6729(13) -0.0468(6) 0.8371(5) 0.0336(19) Uani 1 1 d . . . . .
C00F C 0.8751(10) 0.4032(6) 0.1796(5) 0.0258(17) Uani 1 1 d . . . . .
C00G C 0.5926(12) 0.1019(7) 0.5359(5) 0.0345(19) Uani 1 1 d . . . . .
H00F H 0.504800 0.105640 0.492604 0.041 Uiso 1 1 calc R U . . .
H00G H 0.597207 0.167521 0.536266 0.041 Uiso 1 1 calc R U . . .
C00H C 0.6406(10) 0.0136(5) 0.6899(5) 0.0232(16) Uani 1 1 d . . . . .
C00I C 0.4343(11) 0.5979(6) 0.1044(5) 0.0318(19) Uani 1 1 d . . . . .
H00I H 0.449218 0.646459 0.049323 0.038 Uiso 1 1 calc R U . . .
C00J C 0.7874(12) 0.0758(6) 0.5146(5) 0.0325(19) Uani 1 1 d . . . . .
H00J H 0.785378 0.005599 0.523366 0.039 Uiso 1 1 calc R U . . .
C00K C 0.3913(10) 0.4591(6) 0.2659(5) 0.0271(17) Uani 1 1 d . . . . .
C00L C 0.3792(10) 0.4334(6) 0.1983(5) 0.0293(18) Uani 1 1 d . . . . .
C00M C 0.8624(11) -0.0224(6) 0.8274(5) 0.0290(17) Uani 1 1 d . . . . .
H00M H 0.936092 -0.033916 0.874197 0.035 Uiso 1 1 calc R U . . .
C00N C 0.8822(11) 0.4248(6) 0.0962(5) 0.0309(18) Uani 1 1 d . . . . .
H00N H 0.893383 0.490334 0.055333 0.037 Uiso 1 1 calc R U . . .
C00O C 0.5158(11) 0.0285(6) 0.6191(5) 0.0300(18) Uani 1 1 d . . . . .
H00H H 0.389674 0.050967 0.630101 0.036 Uiso 1 1 calc R U . . .
H00K H 0.498195 -0.035296 0.616442 0.036 Uiso 1 1 calc R U . . .
C00P C 0.3626(10) 0.3675(6) 0.3413(5) 0.0281(17) Uani 1 1 d . . . . .
C00Q C 0.3415(11) 0.2877(7) 0.3123(5) 0.0333(19) Uani 1 1 d . . . . .
C00R C 0.8566(10) 0.3139(6) 0.3217(5) 0.0286(18) Uani 1 1 d . . . . .
C00S C 0.8511(11) 0.2469(6) 0.3985(5) 0.0293(18) Uani 1 1 d . . . . .
H00S H 0.846246 0.269289 0.440973 0.035 Uiso 1 1 calc R U . . .
C00T C 0.0590(11) 0.2742(6) 0.7025(5) 0.0272(17) Uani 1 1 d . . . . .
C00U C 0.8350(11) 0.0367(5) 0.6802(4) 0.0244(16) Uani 1 1 d . . . . .
C00V C 0.9429(11) 0.0189(6) 0.7495(5) 0.0326(19) Uani 1 1 d . . . . .
H00V H 1.073750 0.035603 0.742199 0.039 Uiso 1 1 calc R U . . .
C00W C 0.8663(10) 0.4209(6) 0.3015(5) 0.0265(17) Uani 1 1 d . . . . .
C00X C 0.4459(11) 0.6255(6) 0.1695(5) 0.0327(19) Uani 1 1 d . . . . .
H00X H 0.468631 0.692078 0.158606 0.039 Uiso 1 1 calc R U . . .
C00Y C 0.8518(12) 0.1382(6) 0.4246(5) 0.036(2) Uani 1 1 d . . . . .
H00L H 0.981980 0.118120 0.416037 0.043 Uiso 1 1 calc R U . . .
H00O H 0.768225 0.123254 0.388006 0.043 Uiso 1 1 calc R U . . .
C00Z C -0.0354(11) 0.3453(6) 0.6256(5) 0.0293(18) Uani 1 1 d . . . . .
H00D H -0.047982 0.409375 0.628561 0.035 Uiso 1 1 calc R U . . .
H00E H -0.164997 0.321131 0.624944 0.035 Uiso 1 1 calc R U . . .
C010 C 0.9127(11) 0.5741(6) 0.1729(5) 0.0342(19) Uani 1 1 d . . . . .
H01I H 1.046692 0.586386 0.155496 0.051 Uiso 1 1 calc R U . . .
H01J H 0.879518 0.605465 0.209907 0.051 Uiso 1 1 calc R U . . .
H01K H 0.833836 0.601283 0.124246 0.051 Uiso 1 1 calc R U . . .
C011 C 0.0278(12) 0.1752(6) 0.8500(5) 0.0325(19) Uani 1 1 d . . . . .
C012 C 0.8630(12) 0.2497(7) 0.1341(5) 0.0339(19) Uani 1 1 d . . . . .
H012 H 0.859293 0.197346 0.117583 0.041 Uiso 1 1 calc R U . . .
C013 C 0.5633(12) -0.0277(6) 0.7701(5) 0.0309(18) Uani 1 1 d . . . . .
H013 H 0.431817 -0.042859 0.778658 0.037 Uiso 1 1 calc R U . . .
C014 C 0.3236(11) 0.1798(6) 0.7807(5) 0.0291(18) Uani 1 1 d . . . . .
H014 H 0.451671 0.159043 0.781748 0.035 Uiso 1 1 calc R U . . .
C015 C 0.2149(12) 0.1445(6) 0.8525(5) 0.035(2) Uani 1 1 d . . . . .
H015 H 0.266613 0.099878 0.903001 0.042 Uiso 1 1 calc R U . . .
C016 C 0.3441(13) 0.2790(7) 0.1762(5) 0.037(2) Uani 1 1 d . . . . .
H01A H 0.249707 0.309386 0.133815 0.056 Uiso 1 1 calc R U . . .
H01B H 0.308169 0.210722 0.210613 0.056 Uiso 1 1 calc R U . . .
H01C H 0.468706 0.280862 0.149499 0.056 Uiso 1 1 calc R U . . .
C017 C 0.0674(12) 0.3609(6) 0.5452(5) 0.0345(19) Uani 1 1 d . . . . .
H01D H 0.060955 0.299901 0.537012 0.041 Uiso 1 1 calc R U . . .
H01E H 0.002457 0.413213 0.498919 0.041 Uiso 1 1 calc R U . . .
C018 C 0.2693(12) 0.3888(6) 0.5433(5) 0.0340(19) Uani 1 1 d . . . . .
H018 H 0.272769 0.445805 0.558209 0.041 Uiso 1 1 calc R U . . .
C019 C 0.8724(11) 0.3464(6) 0.0751(5) 0.0308(18) Uani 1 1 d . . . . .
H019 H 0.871950 0.359108 0.018300 0.037 Uiso 1 1 calc R U . . .
C01A C 0.8592(11) 0.2304(6) 0.2180(5) 0.0308(18) Uani 1 1 d . . . . .
H01L H 0.854725 0.164601 0.258876 0.037 Uiso 1 1 calc R U . . .
C01B C 0.4017(11) 0.5018(7) 0.1177(5) 0.036(2) Uani 1 1 d . . . . .
H01F H 0.395116 0.483717 0.072871 0.043 Uiso 1 1 calc R U . . .
C01C C 0.3708(13) 0.4199(7) 0.4586(5) 0.040(2) Uani 1 1 d . . . . .
H01G H 0.319062 0.483780 0.420117 0.048 Uiso 1 1 calc R U . . .
H01H H 0.507171 0.429363 0.464325 0.048 Uiso 1 1 calc R U . . .

loop_
_atom_site_aniso_label
_atom_site_aniso_U_11
_atom_site_aniso_U_22
_atom_site_aniso_U_33
_atom_site_aniso_U_23
_atom_site_aniso_U_13
_atom_site_aniso_U_12
Br01 0.0737(7) 0.0406(6) 0.0259(5) -0.0089(4) 0.0110(4) -0.0011(5)
Br02 0.0721(7) 0.0613(7) 0.0231(5) -0.0166(5) 0.0057(4) -0.0218(5)
S003 0.0368(11) 0.0347(12) 0.0226(10) -0.0103(9) -0.0032(8) -0.0057(9)
S004 0.0294(10) 0.0452(13) 0.0262(11) -0.0179(10) -0.0022(8) 0.0021(9)
O005 0.050(4) 0.035(4) 0.034(3) -0.021(3) -0.006(3) 0.002(3)
O006 0.051(4) 0.036(4) 0.039(4) -0.018(3) -0.013(3) 0.007(3)
N007 0.034(4) 0.034(4) 0.029(4) -0.020(3) -0.009(3) 0.006(3)
N008 0.030(3) 0.028(4) 0.026(4) -0.014(3) 0.000(3) -0.001(3)
C009 0.029(4) 0.029(4) 0.021(4) -0.012(3) -0.004(3) -0.001(3)
C00A 0.022(4) 0.036(5) 0.035(5) -0.020(4) 0.000(3) -0.002(3)
C00B 0.036(4) 0.028(4) 0.026(4) -0.015(4) -0.001(3) 0.000(3)
C00C 0.029(4) 0.022(4) 0.029(4) -0.009(3) -0.003(3) -0.001(3)
C00D 0.039(4) 0.027(4) 0.020(4) -0.015(3) -0.006(3) 0.000(3)
C00E 0.057(5) 0.030(5) 0.019(4) -0.014(4) -0.003(4) 0.000(4)
C00F 0.022(4) 0.036(5) 0.024(4) -0.016(4) -0.001(3) -0.004(3)
C00G 0.043(5) 0.041(5) 0.024(4) -0.017(4) -0.009(3) -0.002(4)
C00H 0.031(4) 0.018(4) 0.023(4) -0.011(3) -0.005(3) 0.002(3)
C00I 0.032(4) 0.036(5) 0.021(4) -0.006(4) -0.001(3) -0.005(4)
C00J 0.044(5) 0.029(5) 0.024(4) -0.011(4) -0.005(3) 0.000(4)
C00K 0.023(4) 0.035(5) 0.029(4) -0.019(4) -0.001(3) 0.003(3)
C00L 0.020(4) 0.041(5) 0.031(5) -0.019(4) -0.002(3) 0.000(3)
C00M 0.039(5) 0.026(4) 0.027(4) -0.015(4) -0.010(3) 0.004(3)
C00N 0.029(4) 0.035(5) 0.025(4) -0.009(4) 0.004(3) 0.001(3)
C00O 0.033(4) 0.031(5) 0.026(4) -0.011(4) -0.008(3) 0.001(3)
C00P 0.025(4) 0.030(4) 0.028(4) -0.011(4) -0.002(3) 0.003(3)
C00Q 0.034(4) 0.038(5) 0.032(5) -0.019(4) -0.005(4) 0.002(4)
C00R 0.026(4) 0.037(5) 0.023(4) -0.013(4) -0.004(3) -0.001(3)
C00S 0.036(4) 0.033(5) 0.028(4) -0.021(4) -0.003(3) -0.006(3)
C00T 0.033(4) 0.027(4) 0.027(4) -0.016(4) -0.006(3) 0.000(3)
C00U 0.037(4) 0.020(4) 0.015(4) -0.006(3) -0.008(3) 0.003(3)
C00V 0.031(4) 0.033(5) 0.036(5) -0.016(4) -0.007(3) -0.001(3)
C00W 0.024(4) 0.031(4) 0.025(4) -0.012(4) -0.002(3) -0.004(3)
C00X 0.026(4) 0.036(5) 0.039(5) -0.019(4) 0.003(3) -0.003(3)
C00Y 0.043(5) 0.035(5) 0.027(4) -0.011(4) -0.003(4) -0.007(4)
C00Z 0.028(4) 0.032(5) 0.029(4) -0.013(4) -0.004(3) -0.001(3)
C010 0.030(4) 0.030(5) 0.040(5) -0.012(4) -0.001(4) -0.006(3)
C011 0.055(5) 0.022(4) 0.022(4) -0.011(3) 0.000(4) -0.007(4)
C012 0.042(5) 0.037(5) 0.032(5) -0.022(4) -0.001(4) -0.002(4)
C013 0.039(4) 0.027(4) 0.032(5) -0.016(4) -0.007(3) -0.001(3)
C014 0.035(4) 0.029(4) 0.028(4) -0.014(4) -0.015(3) 0.001(3)
C015 0.049(5) 0.031(5) 0.026(4) -0.012(4) -0.015(4) 0.006(4)
C016 0.048(5) 0.042(5) 0.032(5) -0.025(4) -0.013(4) 0.012(4)
C017 0.048(5) 0.033(5) 0.025(4) -0.014(4) -0.004(4) -0.001(4)
C018 0.044(5) 0.031(5) 0.028(5) -0.014(4) -0.001(4) -0.005(4)
C019 0.032(4) 0.041(5) 0.022(4) -0.016(4) -0.004(3) -0.005(4)
C01A 0.036(4) 0.026(4) 0.025(4) -0.006(4) -0.001(3) -0.004(3)
C01B 0.027(4) 0.052(6) 0.034(5) -0.024(4) -0.005(3) 0.001(4)
C01C 0.054(5) 0.046(6) 0.028(5) -0.025(4) 0.006(4) -0.004(4)

loop_
_atom_type_symbol
_atom_type_description
_atom_type_scat_dispersion_real
_atom_type_scat_dispersion_imag
_atom_type_scat_source
C C 0.0033 0.0016 'International Tables Vol C Tables 4.2.6.8 and 6.1.1.4'
H H 0.0000 0.0000 'International Tables Vol C Tables 4.2.6.8 and 6.1.1.4'
Br Br -0.2901 2.4595 'International Tables Vol C Tables 4.2.6.8 and 6.1.1.4'
N N 0.0061 0.0033 'International Tables Vol C Tables 4.2.6.8 and 6.1.1.4'
O O 0.0106 0.0060 'International Tables Vol C Tables 4.2.6.8 and 6.1.1.4'
S S 0.1246 0.1234 'International Tables Vol C Tables 4.2.6.8 and 6.1.1.4'

loop_
_geom_angle_atom_site_label_1
_geom_angle_atom_site_label_2
_geom_angle_atom_site_label_3
_geom_angle
_geom_angle_site_symmetry_1
_geom_angle_site_symmetry_3
_geom_angle_publ_flag
C00U S003 C00J 102.2(4) . . ?
C00D S004 C018 101.7(4) . . ?
C00L N007 C016 125.0(7) . . ?
C00Q N007 C00L 112.0(7) . . ?
C00Q N007 C016 123.0(7) . . ?
C00F N008 C010 126.2(7) . . ?
C00W N008 C00F 110.6(6) . . ?
C00W N008 C010 123.0(7) . . ?
C00F C009 C00R 107.1(7) . . ?
C01A C009 C00F 118.5(7) . . ?
C01A C009 C00R 134.4(7) . . ?
C00K C00A H00A 120.0 . . ?
C00K C00A C00X 120.0(8) . . ?
C00X C00A H00A 120.0 . . ?
C00T C00B H00B 119.2 . . ?
C011 C00B H00B 119.2 . . ?
C011 C00B C00T 121.5(7) . . ?
C00P C00C H00C 116.9 . . ?
C00P C00C C01C 126.1(7) . . ?
C01C C00C H00C 116.9 . . ?
C00T C00D S004 123.9(6) . . ?
C00T C00D C014 119.5(7) . . ?
C014 C00D S004 116.5(6) . . ?
C00M C00E Br02 120.3(6) . . ?
C013 C00E Br02 118.5(7) . . ?
C013 C00E C00M 121.2(8) . . ?
C009 C00F N008 109.9(7) . . ?
C00N C00F N008 127.2(8) . . ?
C00N C00F C009 123.0(8) . . ?
H00F C00G H00G 107.8 . . ?
C00J C00G H00F 109.0 . . ?
C00J C00G H00G 109.0 . . ?
C00J C00G C00O 112.8(7) . . ?
C00O C00G H00F 109.0 . . ?
C00O C00G H00G 109.0 . . ?
C00U C00H C00O 123.6(7) . . ?
C013 C00H C00O 119.2(7) . . ?
C013 C00H C00U 117.3(7) . . ?
C00X C00I H00I 119.0 . . ?
C01B C00I H00I 119.0 . . ?
C01B C00I C00X 122.0(8) . . ?
S003 C00J H00J 108.1 . . ?
C00G C00J S003 110.0(6) . . ?
C00G C00J H00J 108.1 . . ?
C00G C00J C00Y 113.3(7) . . ?
C00Y C00J S003 109.2(6) . . ?
C00Y C00J H00J 108.1 . . ?
C00A C00K C00L 119.1(8) . . ?
C00A C00K C00P 134.5(8) . . ?
C00L C00K C00P 106.3(7) . . ?
N007 C00L C00K 109.5(7) . . ?
C01B C00L N007 128.5(8) . . ?
C01B C00L C00K 121.9(8) . . ?
C00E C00M H00M 120.5 . . ?
C00V C00M C00E 118.9(7) . . ?
C00V C00M H00M 120.5 . . ?
C00F C00N H00N 121.6 . . ?
C019 C00N C00F 116.8(8) . . ?
C019 C00N H00N 121.6 . . ?
C00G C00O H00H 108.7 . . ?
C00G C00O H00K 108.7 . . ?
C00H C00O C00G 114.2(7) . . ?
C00H C00O H00H 108.7 . . ?
C00H C00O H00K 108.7 . . ?
H00H C00O H00K 107.6 . . ?
C00C C00P C00K 133.5(8) . . ?
C00C C00P C00Q 120.7(7) . . ?
C00K C00P C00Q 105.9(7) . . ?
O006 C00Q N007 126.3(8) . . ?
O006 C00Q C00P 127.4(8) . . ?
N007 C00Q C00P 106.2(7) . . ?
C009 C00R C00W 105.8(7) . . ?
C00S C00R C009 132.4(8) . . ?
C00S C00R C00W 121.8(7) . . ?
C00R C00S H00S 117.2 . . ?
C00R C00S C00Y 125.5(8) . . ?
C00Y C00S H00S 117.2 . . ?
C00B C00T C00Z 117.8(7) . . ?
C00D C00T C00B 117.9(7) . . ?
C00D C00T C00Z 124.2(7) . . ?
C00H C00U S003 123.7(5) . . ?
C00V C00U S003 116.1(6) . . ?
C00V C00U C00H 120.3(7) . . ?
C00M C00V C00U 120.9(7) . . ?
C00M C00V H00V 119.6 . . ?
C00U C00V H00V 119.6 . . ?
O005 C00W N008 124.6(7) . . ?
O005 C00W C00R 128.7(7) . . ?
N008 C00W C00R 106.7(7) . . ?
C00A C00X H00X 120.3 . . ?
C00I C00X C00A 119.5(8) . . ?
C00I C00X H00X 120.3 . . ?
C00J C00Y H00L 108.4 . . ?
C00J C00Y H00O 108.4 . . ?
C00S C00Y C00J 115.6(7) . . ?
C00S C00Y H00L 108.4 . . ?
C00S C00Y H00O 108.4 . . ?
H00L C00Y H00O 107.4 . . ?
C00T C00Z H00D 108.5 . . ?
C00T C00Z H00E 108.5 . . ?
C00T C00Z C017 115.0(7) . . ?
H00D C00Z H00E 107.5 . . ?
C017 C00Z H00D 108.5 . . ?
C017 C00Z H00E 108.5 . . ?
N008 C010 H01I 109.5 . . ?
N008 C010 H01J 109.5 . . ?
N008 C010 H01K 109.5 . . ?
H01I C010 H01J 109.5 . . ?
H01I C010 H01K 109.5 . . ?
H01J C010 H01K 109.5 . . ?
C00B C011 Br01 118.4(6) . . ?
C00B C011 C015 120.8(8) . . ?
C015 C011 Br01 120.8(6) . . ?
C019 C012 H012 120.4 . . ?
C019 C012 C01A 119.2(8) . . ?
C01A C012 H012 120.4 . . ?
C00E C013 C00H 121.4(8) . . ?
C00E C013 H013 119.3 . . ?
C00H C013 H013 119.3 . . ?
C00D C014 H014 119.3 . . ?
C015 C014 C00D 121.4(8) . . ?
C015 C014 H014 119.3 . . ?
C011 C015 H015 120.7 . . ?
C014 C015 C011 118.7(8) . . ?
C014 C015 H015 120.7 . . ?
N007 C016 H01A 109.5 . . ?
N007 C016 H01B 109.5 . . ?
N007 C016 H01C 109.5 . . ?
H01A C016 H01B 109.5 . . ?
H01A C016 H01C 109.5 . . ?
H01B C016 H01C 109.5 . . ?
C00Z C017 H01D 109.1 . . ?
C00Z C017 H01E 109.1 . . ?
H01D C017 H01E 107.8 . . ?
C018 C017 C00Z 112.5(7) . . ?
C018 C017 H01D 109.1 . . ?
C018 C017 H01E 109.1 . . ?
S004 C018 H018 107.6 . . ?
C017 C018 S004 111.9(6) . . ?
C017 C018 H018 107.6 . . ?
C017 C018 C01C 114.1(7) . . ?
C01C C018 S004 107.9(6) . . ?
C01C C018 H018 107.6 . . ?
C00N C019 C012 122.4(8) . . ?
C00N C019 H019 118.8 . . ?
C012 C019 H019 118.8 . . ?
C009 C01A C012 120.0(8) . . ?
C009 C01A H01L 120.0 . . ?
C012 C01A H01L 120.0 . . ?
C00I C01B H01F 121.3 . . ?
C00L C01B C00I 117.5(8) . . ?
C00L C01B H01F 121.3 . . ?
C00C C01C C018 114.0(7) . . ?
C00C C01C H01G 108.7 . . ?
C00C C01C H01H 108.7 . . ?
C018 C01C H01G 108.7 . . ?
C018 C01C H01H 108.7 . . ?
H01G C01C H01H 107.6 . . ?

loop_
_geom_bond_atom_site_label_1
_geom_bond_atom_site_label_2
_geom_bond_distance
_geom_bond_site_symmetry_2
_geom_bond_publ_flag
Br01 C011 1.902(8) . ?
Br02 C00E 1.904(8) . ?
S003 C00J 1.813(8) . ?
S003 C00U 1.774(7) . ?
S004 C00D 1.752(8) . ?
S004 C018 1.832(9) . ?
O005 C00W 1.231(10) . ?
O006 C00Q 1.234(11) . ?
N007 C00L 1.391(11) . ?
N007 C00Q 1.369(11) . ?
N007 C016 1.461(10) . ?
N008 C00F 1.405(10) . ?
N008 C00W 1.390(10) . ?
N008 C010 1.441(10) . ?
C009 C00F 1.403(11) . ?
C009 C00R 1.475(11) . ?
C009 C01A 1.384(11) . ?
C00A H00A 0.9500 . ?
C00A C00K 1.370(12) . ?
C00A C00X 1.393(12) . ?
C00B H00B 0.9500 . ?
C00B C00T 1.402(11) . ?
C00B C011 1.372(11) . ?
C00C H00C 0.9500 . ?
C00C C00P 1.325(11) . ?
C00C C01C 1.510(11) . ?
C00D C00T 1.397(11) . ?
C00D C014 1.412(11) . ?
C00E C00M 1.377(12) . ?
C00E C013 1.370(11) . ?
C00F C00N 1.383(11) . ?
C00G H00F 0.9900 . ?
C00G H00G 0.9900 . ?
C00G C00J 1.504(12) . ?
C00G C00O 1.515(11) . ?
C00H C00O 1.502(11) . ?
C00H C00U 1.406(11) . ?
C00H C013 1.393(11) . ?
C00I H00I 0.9500 . ?
C00I C00X 1.393(12) . ?
C00I C01B 1.382(12) . ?
C00J H00J 1.0000 . ?
C00J C00Y 1.535(11) . ?
C00K C00L 1.417(11) . ?
C00K C00P 1.475(11) . ?
C00L C01B 1.377(12) . ?
C00M H00M 0.9500 . ?
C00M C00V 1.368(11) . ?
C00N H00N 0.9500 . ?
C00N C019 1.382(12) . ?
C00O H00H 0.9900 . ?
C00O H00K 0.9900 . ?
C00P C00Q 1.505(12) . ?
C00R C00S 1.315(11) . ?
C00R C00W 1.496(12) . ?
C00S H00S 0.9500 . ?
C00S C00Y 1.498(12) . ?
C00T C00Z 1.511(11) . ?
C00U C00V 1.400(11) . ?
C00V H00V 0.9500 . ?
C00X H00X 0.9500 . ?
C00Y H00L 0.9900 . ?
C00Y H00O 0.9900 . ?
C00Z H00D 0.9900 . ?
C00Z H00E 0.9900 . ?
C00Z C017 1.512(11) . ?
C010 H01I 0.9800 . ?
C010 H01J 0.9800 . ?
C010 H01K 0.9800 . ?
C011 C015 1.389(12) . ?
C012 H012 0.9500 . ?
C012 C019 1.392(12) . ?
C012 C01A 1.400(12) . ?
C013 H013 0.9500 . ?
C014 H014 0.9500 . ?
C014 C015 1.372(12) . ?
C015 H015 0.9500 . ?
C016 H01A 0.9800 . ?
C016 H01B 0.9800 . ?
C016 H01C 0.9800 . ?
C017 H01D 0.9900 . ?
C017 H01E 0.9900 . ?
C017 C018 1.485(12) . ?
C018 H018 1.0000 . ?
C018 C01C 1.535(11) . ?
C019 H019 0.9500 . ?
C01A H01L 0.9500 . ?
C01B H01F 0.9500 . ?
C01C H01G 0.9900 . ?
C01C H01H 0.9900 . ?

loop_
_geom_torsion_atom_site_label_1
_geom_torsion_atom_site_label_2
_geom_torsion_atom_site_label_3
_geom_torsion_atom_site_label_4
_geom_torsion
_geom_torsion_site_symmetry_1
_geom_torsion_site_symmetry_2
_geom_torsion_site_symmetry_3
_geom_torsion_site_symmetry_4
_geom_torsion_publ_flag
Br01 C011 C015 C014 -178.5(6) . . . . ?
Br02 C00E C00M C00V 178.5(6) . . . . ?
Br02 C00E C013 C00H -178.0(6) . . . . ?
S003 C00J C00Y C00S -66.5(8) . . . . ?
S003 C00U C00V C00M -178.7(6) . . . . ?
S004 C00D C00T C00B -177.7(6) . . . . ?
S004 C00D C00T C00Z -0.4(11) . . . . ?
S004 C00D C014 C015 177.4(6) . . . . ?
S004 C018 C01C C00C 73.2(8) . . . . ?
N007 C00L C01B C00I -177.3(7) . . . . ?
N008 C00F C00N C019 -179.2(7) . . . . ?
C009 C00F C00N C019 1.2(11) . . . . ?
C009 C00R C00S C00Y 1.0(14) . . . . ?
C009 C00R C00W O005 179.5(8) . . . . ?
C009 C00R C00W N008 -1.2(8) . . . . ?
C00A C00K C00L N007 177.8(6) . . . . ?
C00A C00K C00L C01B 0.8(11) . . . . ?
C00A C00K C00P C00C 3.1(15) . . . . ?
C00A C00K C00P C00Q -177.8(8) . . . . ?
C00B C00T C00Z C017 -163.9(7) . . . . ?
C00B C011 C015 C014 2.3(13) . . . . ?
C00C C00P C00Q O006 -2.5(13) . . . . ?
C00C C00P C00Q N007 177.7(7) . . . . ?
C00D S004 C018 C017 -41.8(7) . . . . ?
C00D S004 C018 C01C -168.1(6) . . . . ?
C00D C00T C00Z C017 18.8(12) . . . . ?
C00D C014 C015 C011 0.2(12) . . . . ?
C00E C00M C00V C00U 0.4(12) . . . . ?
C00F N008 C00W O005 -179.0(7) . . . . ?
C00F N008 C00W C00R 1.6(8) . . . . ?
C00F C009 C00R C00S -177.5(8) . . . . ?
C00F C009 C00R C00W 0.4(8) . . . . ?
C00F C009 C01A C012 -2.1(12) . . . . ?
C00F C00N C019 C012 -2.4(11) . . . . ?
C00G C00J C00Y C00S 56.4(10) . . . . ?
C00H C00U C00V C00M 0.9(12) . . . . ?
C00J S003 C00U C00H -10.9(8) . . . . ?
C00J S003 C00U C00V 168.7(6) . . . . ?
C00J C00G C00O C00H 56.7(10) . . . . ?
C00K C00A C00X C00I 0.0(11) . . . . ?
C00K C00L C01B C00I -0.9(11) . . . . ?
C00K C00P C00Q O006 178.2(8) . . . . ?
C00K C00P C00Q N007 -1.5(8) . . . . ?
C00L N007 C00Q O006 -179.6(8) . . . . ?
C00L N007 C00Q C00P 0.2(9) . . . . ?
C00L C00K C00P C00C -176.8(8) . . . . ?
C00L C00K C00P C00Q 2.3(8) . . . . ?
C00M C00E C013 C00H 2.7(13) . . . . ?
C00O C00G C00J S003 -68.0(8) . . . . ?
C00O C00G C00J C00Y 169.4(7) . . . . ?
C00O C00H C00U S003 0.8(11) . . . . ?
C00O C00H C00U C00V -178.8(7) . . . . ?
C00O C00H C013 C00E 177.1(8) . . . . ?
C00P C00C C01C C018 154.5(8) . . . . ?
C00P C00K C00L N007 -2.2(8) . . . . ?
C00P C00K C00L C01B -179.3(7) . . . . ?
C00Q N007 C00L C00K 1.3(9) . . . . ?
C00Q N007 C00L C01B 178.1(8) . . . . ?
C00R C009 C00F N008 0.6(8) . . . . ?
C00R C009 C00F C00N -179.7(7) . . . . ?
C00R C009 C01A C012 178.9(8) . . . . ?
C00R C00S C00Y C00J -163.0(8) . . . . ?
C00S C00R C00W O005 -2.4(13) . . . . ?
C00S C00R C00W N008 176.9(7) . . . . ?
C00T C00B C011 Br01 178.2(6) . . . . ?
C00T C00B C011 C015 -2.6(13) . . . . ?
C00T C00D C014 C015 -2.5(12) . . . . ?
C00T C00Z C017 C018 -53.1(10) . . . . ?
C00U S003 C00J C00G 41.8(7) . . . . ?
C00U S003 C00J C00Y 166.7(6) . . . . ?
C00U C00H C00O C00G -20.7(11) . . . . ?
C00U C00H C013 C00E -1.3(12) . . . . ?
C00W N008 C00F C009 -1.5(8) . . . . ?
C00W N008 C00F C00N 178.8(7) . . . . ?
C00W C00R C00S C00Y -176.6(7) . . . . ?
C00X C00A C00K C00L -0.4(11) . . . . ?
C00X C00A C00K C00P 179.8(8) . . . . ?
C00X C00I C01B C00L 0.5(12) . . . . ?
C00Z C017 C018 S004 65.7(9) . . . . ?
C00Z C017 C018 C01C -171.5(7) . . . . ?
C010 N008 C00F C009 173.2(7) . . . . ?
C010 N008 C00F C00N -6.5(12) . . . . ?
C010 N008 C00W O005 6.1(12) . . . . ?
C010 N008 C00W C00R -173.3(6) . . . . ?
C011 C00B C00T C00D 0.2(12) . . . . ?
C011 C00B C00T C00Z -177.2(8) . . . . ?
C013 C00E C00M C00V -2.2(13) . . . . ?
C013 C00H C00O C00G 161.0(7) . . . . ?
C013 C00H C00U S003 179.1(6) . . . . ?
C013 C00H C00U C00V -0.4(11) . . . . ?
C014 C00D C00T C00B 2.2(11) . . . . ?
C014 C00D C00T C00Z 179.5(8) . . . . ?
C016 N007 C00L C00K -176.5(7) . . . . ?
C016 N007 C00L C01B 0.3(13) . . . . ?
C016 N007 C00Q O006 -1.7(13) . . . . ?
C016 N007 C00Q C00P 178.1(7) . . . . ?
C017 C018 C01C C00C -51.8(10) . . . . ?
C018 S004 C00D C00T 10.8(8) . . . . ?
C018 S004 C00D C014 -169.1(6) . . . . ?
C019 C012 C01A C009 0.9(12) . . . . ?
C01A C009 C00F N008 -178.7(7) . . . . ?
C01A C009 C00F C00N 1.1(11) . . . . ?
C01A C009 C00R C00S 1.6(16) . . . . ?
C01A C009 C00R C00W 179.5(8) . . . . ?
C01A C012 C019 C00N 1.4(12) . . . . ?
C01B C00I C00X C00A -0.1(12) . . . . ?
C01C C00C C00P C00K -1.3(14) . . . . ?
C01C C00C C00P C00Q 179.7(7) . . . . ?

loop_
_twin_individual_id
_twin_individual_mass_fraction_refined
1 0.9189(13)
2 0.0811(13)
